data_2208511
loop_
_publ_author_name
'Xin-Gen Hu'
'Hong-Ping Xiao'

_publ_section_title
;
 Poly[[[aqua(1,10-phenanthroline)cobalt(II)]-\m~3~-4-bromoisophthalato]
 monohydrate]
;
_journal_coeditor_code BT2018
_journal_issue 4
_journal_name_full 'Acta Crystallographica Section E'
_journal_page_first m668
_journal_page_last m670
_journal_paper_doi 10.1107/S1600536806006829
_journal_volume 62
_journal_year 2006
_chemical_formula_iupac '[Co (C8 H3 Br O4) (C12 H8 N2) (H2 O)] , H2 O'
_chemical_formula_moiety 'C20 H13 Br Co N2 O5 , H2 O'
_chemical_formula_sum 'C20 H15 Br Co N2 O6'
_chemical_formula_weight 518.18
_chemical_name_systematic
;
Poly[[[aqua(1,10-phenanthroline)cobalt(II)]-\m~3~-4-bromoisophthalato]
monohydrate]
;
_space_group_IT_number 15
_symmetry_cell_setting monoclinic
_symmetry_space_group_name_Hall '-C 2yc'
_symmetry_space_group_name_H-M 'C 1 2/c 1'
_atom_sites_solution_hydrogens geom
_atom_sites_solution_primary direct
_atom_sites_solution_secondary difmap
_audit_creation_method SHELXL97
_cell_angle_alpha 90.00
_cell_angle_beta 113.6850(10)
_cell_angle_gamma 90.00
_cell_formula_units_Z 8
_cell_length_a 28.8790(18)
_cell_length_b 10.8803(7)
_cell_length_c 12.8559(8)
_cell_measurement_reflns_used 4543
_cell_measurement_temperature 298(2)
_cell_measurement_theta_max 27.95
_cell_measurement_theta_min 2.45
_cell_volume 3699.2(4)
_computing_cell_refinement 'SAINT (Bruker, 2002)'
_computing_data_collection 'SMART (Bruker, 2002)'
_computing_data_reduction SAINT
_computing_molecular_graphics 'XP (Bruker, 2002)'
_computing_publication_material SHELXL97
_computing_structure_refinement 'SHELXL97 (Sheldrick, 1997)'
_computing_structure_solution 'SHELXS97 (Sheldrick, 1997)'
_diffrn_ambient_temperature 298(2)
_diffrn_measured_fraction_theta_full 0.997
_diffrn_measured_fraction_theta_max 0.997
_diffrn_measurement_device_type 'Bruker SMART CCD area-detector'
_diffrn_measurement_method '\f and \w'
_diffrn_radiation_monochromator graphite
_diffrn_radiation_source 'fine-focus sealed tube'
_diffrn_radiation_type MoK\a
_diffrn_radiation_wavelength 0.71073
_diffrn_reflns_av_R_equivalents 0.0197
_diffrn_reflns_av_sigmaI/netI 0.0264
_diffrn_reflns_limit_h_max 28
_diffrn_reflns_limit_h_min -35
_diffrn_reflns_limit_k_max 13
_diffrn_reflns_limit_k_min -13
_diffrn_reflns_limit_l_max 15
_diffrn_reflns_limit_l_min -15
_diffrn_reflns_number 10220
_diffrn_reflns_theta_full 26.00
_diffrn_reflns_theta_max 26.00
_diffrn_reflns_theta_min 2.02
_diffrn_standards_number 0
_exptl_absorpt_coefficient_mu 3.132
_exptl_absorpt_correction_T_max 0.453
_exptl_absorpt_correction_T_min 0.381
_exptl_absorpt_correction_type multi-scan
_exptl_absorpt_process_details '(SADABS; Bruker, 2002)'
_exptl_crystal_colour Red
_exptl_crystal_density_diffrn 1.861
_exptl_crystal_density_method 'not measured'
_exptl_crystal_description Block
_exptl_crystal_F_000 2072
_exptl_crystal_size_max 0.32
_exptl_crystal_size_mid 0.29
_exptl_crystal_size_min 0.25
_refine_diff_density_max 0.399
_refine_diff_density_min -0.400
_refine_ls_extinction_method none
_refine_ls_goodness_of_fit_ref 1.072
_refine_ls_hydrogen_treatment constr
_refine_ls_matrix_type full
_refine_ls_number_parameters 271
_refine_ls_number_reflns 3620
_refine_ls_number_restraints 0
_refine_ls_restrained_S_all 1.072
_refine_ls_R_factor_all 0.0358
_refine_ls_R_factor_gt 0.0290
_refine_ls_shift/su_max 0.001
_refine_ls_shift/su_mean 0.000
_refine_ls_structure_factor_coef Fsqd
_refine_ls_weighting_details 'calc w = 1/[\s^2^(Fo^2^)+(0.0416P)^2^+2.1039P] where P=(Fo^2^+2Fc^2^)/3'
_refine_ls_weighting_scheme calc
_refine_ls_wR_factor_gt 0.0736
_refine_ls_wR_factor_ref 0.0760
_reflns_number_gt 3104
_reflns_number_total 3620
_reflns_threshold_expression I>2\s(I)
_cod_data_source_file bt2018.cif
_cod_data_source_block I
_cod_original_sg_symbol_H-M 'C 2/c'
_cod_database_code 2208511
_cod_database_fobs_code 2208511

loop_
_symmetry_equiv_pos_as_xyz
'x, y, z'
'-x, y, -z+1/2'
'x+1/2, y+1/2, z'
'-x+1/2, y+1/2, -z+1/2'
'-x, -y, -z'
'x, -y, z-1/2'
'-x+1/2, -y+1/2, -z'
'x+1/2, -y+1/2, z-1/2'

loop_
_atom_site_type_symbol
_atom_site_label
_atom_site_fract_x
_atom_site_fract_y
_atom_site_fract_z
_atom_site_U_iso_or_equiv
_atom_site_adp_type
_atom_site_calc_flag
_atom_site_refinement_flags
_atom_site_occupancy
Co Co1 0.137124(11) 0.47644(3) 0.00603(3) 0.02577(10) Uani d . 1
Br Br1 0.450578(9) 0.76495(3) 0.30212(2) 0.04127(10) Uani d . 1
O O1 0.20855(6) 0.54588(14) 0.07291(15) 0.0351(4) Uani d . 1
O O2 0.19233(7) 0.74326(15) 0.09200(18) 0.0418(5) Uani d . 1
O O3 0.36495(7) 1.02930(14) 0.16204(14) 0.0359(4) Uani d . 1
O O4 0.36975(7) 1.00312(15) 0.33516(14) 0.0356(4) Uani d . 1
O O5 0.10159(7) 0.65463(14) -0.01881(15) 0.0368(4) Uani d . 1
H H5A 0.1292 0.6943 0.0106 0.055 Uiso d R 1
H H5B 0.0887 0.6746 -0.0886 0.055 Uiso d R 1
O O6 0.14994(10) 0.78685(19) 0.2639(2) 0.0700(7) Uani d . 1
H H6A 0.1589 0.7749 0.2092 0.105 Uiso d R 1
H H6B 0.1462 0.7174 0.2899 0.105 Uiso d R 1
N N1 0.06779(7) 0.37824(17) -0.05739(16) 0.0287(4) Uani d . 1
N N2 0.16275(7) 0.29258(16) 0.02944(16) 0.0254(4) Uani d . 1
C C1 0.02107(10) 0.4219(2) -0.0994(2) 0.0392(6) Uani d . 1
H H1 0.0165 0.5066 -0.1044 0.047 Uiso calc R 1
C C2 -0.02184(10) 0.3461(3) -0.1366(3) 0.0470(7) Uani d . 1
H H2 -0.0541 0.3803 -0.1651 0.056 Uiso calc R 1
C C3 -0.01576(10) 0.2225(3) -0.1306(2) 0.0443(7) Uani d . 1
H H3 -0.0439 0.1714 -0.1548 0.053 Uiso calc R 1
C C4 0.03300(9) 0.1714(2) -0.0879(2) 0.0351(6) Uani d . 1
C C5 0.04361(11) 0.0423(2) -0.0773(3) 0.0469(7) Uani d . 1
H H5 0.0169 -0.0132 -0.1013 0.056 Uiso calc R 1
C C6 0.09098(11) 0.0000(2) -0.0338(3) 0.0453(7) Uani d . 1
H H6 0.0964 -0.0845 -0.0272 0.054 Uiso calc R 1
C C7 0.13365(9) 0.0806(2) 0.0029(2) 0.0315(5) Uani d . 1
C C8 0.18380(11) 0.0424(2) 0.0480(2) 0.0394(6) Uani d . 1
H H8 0.1914 -0.0411 0.0551 0.047 Uiso calc R 1
C C9 0.22188(10) 0.1272(2) 0.0818(2) 0.0387(6) Uani d . 1
H H9 0.2555 0.1021 0.1112 0.046 Uiso calc R 1
C C10 0.20966(9) 0.2519(2) 0.0717(2) 0.0318(5) Uani d . 1
H H10 0.2358 0.3089 0.0959 0.038 Uiso calc R 1
C C11 0.12458(9) 0.20824(19) -0.00578(19) 0.0264(5) Uani d . 1
C C12 0.07411(9) 0.2538(2) -0.0512(2) 0.0273(5) Uani d . 1
C C13 0.22189(9) 0.6555(2) 0.1014(2) 0.0307(5) Uani d . 1
C C14 0.27783(9) 0.6820(2) 0.1500(2) 0.0278(5) Uani d . 1
C C15 0.29471(9) 0.8025(2) 0.1688(2) 0.0292(5) Uani d . 1
H H15 0.2712 0.8659 0.1506 0.035 Uiso calc R 1
C C16 0.34575(9) 0.8307(2) 0.21413(19) 0.0263(5) Uani d . 1
C C17 0.38001(9) 0.7333(2) 0.2413(2) 0.0290(5) Uani d . 1
C C18 0.36390(10) 0.6124(2) 0.2243(2) 0.0357(6) Uani d . 1
H H18 0.3873 0.5487 0.2434 0.043 Uiso calc R 1
C C19 0.31272(10) 0.5869(2) 0.1787(2) 0.0338(6) Uani d . 1
H H19 0.3016 0.5058 0.1673 0.041 Uiso calc R 1
C C20 0.36180(8) 0.9634(2) 0.23859(19) 0.0257(5) Uani d . 1

loop_
_atom_site_aniso_label
_atom_site_aniso_U_11
_atom_site_aniso_U_22
_atom_site_aniso_U_33
_atom_site_aniso_U_12
_atom_site_aniso_U_13
_atom_site_aniso_U_23
Co1 0.02895(18) 0.01843(16) 0.02924(18) -0.00038(12) 0.01096(14) -0.00020(12)
Br1 0.02835(15) 0.04463(17) 0.04666(18) 0.00215(10) 0.01070(12) 0.00103(12)
O1 0.0319(9) 0.0238(8) 0.0484(11) -0.0063(7) 0.0149(8) -0.0065(7)
O2 0.0349(10) 0.0260(9) 0.0640(13) -0.0032(7) 0.0195(10) -0.0045(8)
O3 0.0545(11) 0.0278(9) 0.0283(9) -0.0083(8) 0.0199(8) -0.0002(7)
O4 0.0510(11) 0.0306(9) 0.0286(9) -0.0098(8) 0.0195(8) -0.0059(7)
O5 0.0419(10) 0.0272(9) 0.0360(10) 0.0035(7) 0.0100(8) 0.0063(7)
O6 0.103(2) 0.0435(13) 0.0814(18) -0.0055(12) 0.0555(17) -0.0069(12)
N1 0.0287(10) 0.0267(10) 0.0306(11) 0.0023(8) 0.0118(9) 0.0010(8)
N2 0.0278(10) 0.0233(9) 0.0259(10) -0.0002(8) 0.0116(8) -0.0010(8)
C1 0.0337(14) 0.0356(14) 0.0444(15) 0.0089(11) 0.0116(12) 0.0039(12)
C2 0.0295(14) 0.0554(18) 0.0515(17) 0.0076(12) 0.0116(13) -0.0002(14)
C3 0.0304(14) 0.0515(17) 0.0489(17) -0.0091(12) 0.0139(13) -0.0057(13)
C4 0.0323(13) 0.0357(13) 0.0383(14) -0.0062(11) 0.0152(12) -0.0040(11)
C5 0.0492(18) 0.0319(14) 0.0625(19) -0.0182(12) 0.0256(15) -0.0120(13)
C6 0.0562(19) 0.0204(12) 0.0629(19) -0.0041(12) 0.0278(16) -0.0023(12)
C7 0.0405(14) 0.0239(12) 0.0332(13) -0.0012(10) 0.0182(11) -0.0011(10)
C8 0.0509(16) 0.0222(12) 0.0451(15) 0.0106(11) 0.0193(13) 0.0034(11)
C9 0.0355(14) 0.0349(14) 0.0442(15) 0.0113(11) 0.0144(12) 0.0035(12)
C10 0.0289(13) 0.0322(13) 0.0328(13) 0.0014(10) 0.0108(11) -0.0020(10)
C11 0.0328(12) 0.0213(11) 0.0263(12) -0.0002(9) 0.0129(10) 0.0001(9)
C12 0.0298(13) 0.0270(12) 0.0261(12) -0.0005(9) 0.0123(10) -0.0005(9)
C13 0.0343(13) 0.0273(12) 0.0317(13) -0.0039(10) 0.0144(11) -0.0019(10)
C14 0.0325(13) 0.0247(11) 0.0272(12) -0.0048(9) 0.0129(10) -0.0013(9)
C15 0.0317(13) 0.0254(12) 0.0300(13) -0.0006(9) 0.0119(10) -0.0002(9)
C16 0.0317(12) 0.0247(11) 0.0235(11) -0.0026(9) 0.0123(10) -0.0006(9)
C17 0.0268(12) 0.0319(12) 0.0277(12) -0.0001(9) 0.0104(10) -0.0011(10)
C18 0.0400(14) 0.0269(12) 0.0401(15) 0.0052(11) 0.0161(12) 0.0004(11)
C19 0.0412(14) 0.0223(12) 0.0394(14) -0.0038(10) 0.0177(12) -0.0031(10)
C20 0.0206(11) 0.0259(11) 0.0294(13) -0.0002(9) 0.0088(10) -0.0003(9)

loop_
_atom_type_symbol
_atom_type_description
_atom_type_scat_dispersion_real
_atom_type_scat_dispersion_imag
_atom_type_scat_source
C C 0.0033 0.0016 'International Tables Vol C Tables 4.2.6.8 and 6.1.1.4'
H H 0.0000 0.0000 'International Tables Vol C Tables 4.2.6.8 and 6.1.1.4'
N N 0.0061 0.0033 'International Tables Vol C Tables 4.2.6.8 and 6.1.1.4'
O O 0.0106 0.0060 'International Tables Vol C Tables 4.2.6.8 and 6.1.1.4'
Co Co 0.3494 0.9721 'International Tables Vol C Tables 4.2.6.8 and 6.1.1.4'
Br Br -0.2901 2.4595 'International Tables Vol C Tables 4.2.6.8 and 6.1.1.4'

loop_
_geom_angle_atom_site_label_1
_geom_angle_atom_site_label_2
_geom_angle_atom_site_label_3
_geom_angle_site_symmetry_1
_geom_angle_site_symmetry_3
_geom_angle
_geom_angle_publ_flag
O1 Co1 N2 . . 93.08(7) yes
O1 Co1 N1 . . 171.55(7) yes
N2 Co1 N1 . . 78.49(7) yes
O1 Co1 O3 . 7_565 92.87(7) yes
N2 Co1 O3 . 7_565 88.99(7) yes
N1 Co1 O3 . 7_565 87.59(7) yes
O1 Co1 O4 . 4_545 90.76(7) yes
N2 Co1 O4 . 4_545 98.82(7) yes
N1 Co1 O4 . 4_545 90.00(7) yes
O3 Co1 O4 7_565 4_545 171.21(7) yes
O1 Co1 O5 . . 94.02(7) yes
N2 Co1 O5 . . 172.41(7) yes
N1 Co1 O5 . . 94.38(7) yes
O3 Co1 O5 7_565 . 93.33(6) yes
O4 Co1 O5 4_545 . 78.41(6) yes
C13 O1 Co1 . . 127.82(16) ?
C20 O3 Co1 . 7_565 142.87(15) ?
C20 O4 Co1 . 4 148.16(15) ?
Co1 O5 H5A . . 94.9 ?
Co1 O5 H5B . . 111.5 ?
H5A O5 H5B . . 106.0 ?
H6A O6 H6B . . 108.5 ?
C1 N1 C12 . . 118.1(2) ?
C1 N1 Co1 . . 128.76(17) ?
C12 N1 Co1 . . 113.19(15) ?
C10 N2 C11 . . 118.1(2) ?
C10 N2 Co1 . . 128.36(16) ?
C11 N2 Co1 . . 113.55(15) ?
N1 C1 C2 . . 123.0(2) ?
N1 C1 H1 . . 118.5 ?
C2 C1 H1 . . 118.5 ?
C3 C2 C1 . . 119.2(3) ?
C3 C2 H2 . . 120.4 ?
C1 C2 H2 . . 120.4 ?
C2 C3 C4 . . 120.1(2) ?
C2 C3 H3 . . 119.9 ?
C4 C3 H3 . . 119.9 ?
C3 C4 C12 . . 117.1(2) ?
C3 C4 C5 . . 124.6(2) ?
C12 C4 C5 . . 118.2(2) ?
C6 C5 C4 . . 121.5(2) ?
C6 C5 H5 . . 119.2 ?
C4 C5 H5 . . 119.2 ?
C5 C6 C7 . . 121.9(2) ?
C5 C6 H6 . . 119.0 ?
C7 C6 H6 . . 119.0 ?
C8 C7 C11 . . 117.2(2) ?
C8 C7 C6 . . 124.7(2) ?
C11 C7 C6 . . 118.1(2) ?
C9 C8 C7 . . 120.1(2) ?
C9 C8 H8 . . 120.0 ?
C7 C8 H8 . . 120.0 ?
C8 C9 C10 . . 119.1(2) ?
C8 C9 H9 . . 120.5 ?
C10 C9 H9 . . 120.5 ?
N2 C10 C9 . . 123.0(2) ?
N2 C10 H10 . . 118.5 ?
C9 C10 H10 . . 118.5 ?
N2 C11 C7 . . 122.5(2) ?
N2 C11 C12 . . 117.34(19) ?
C7 C11 C12 . . 120.2(2) ?
N1 C12 C4 . . 122.5(2) ?
N1 C12 C11 . . 117.4(2) ?
C4 C12 C11 . . 120.1(2) ?
O2 C13 O1 . . 125.1(2) ?
O2 C13 C14 . . 118.0(2) ?
O1 C13 C14 . . 116.9(2) ?
C15 C14 C19 . . 119.5(2) ?
C15 C14 C13 . . 119.8(2) ?
C19 C14 C13 . . 120.8(2) ?
C16 C15 C14 . . 121.6(2) ?
C16 C15 H15 . . 119.2 ?
C14 C15 H15 . . 119.2 ?
C15 C16 C17 . . 117.7(2) ?
C15 C16 C20 . . 119.0(2) ?
C17 C16 C20 . . 123.1(2) ?
C18 C17 C16 . . 121.5(2) ?
C18 C17 Br1 . . 118.33(18) ?
C16 C17 Br1 . . 120.13(17) ?
C19 C18 C17 . . 119.5(2) ?
C19 C18 H18 . . 120.3 ?
C17 C18 H18 . . 120.3 ?
C18 C19 C14 . . 120.2(2) ?
C18 C19 H19 . . 119.9 ?
C14 C19 H19 . . 119.9 ?
O4 C20 O3 . . 122.9(2) ?
O4 C20 C16 . . 117.23(19) ?
O3 C20 C16 . . 119.9(2) ?

loop_
_geom_bond_atom_site_label_1
_geom_bond_atom_site_label_2
_geom_bond_site_symmetry_2
_geom_bond_distance
_geom_bond_publ_flag
Co1 O1 . 2.0347(16) yes
Co1 N2 . 2.1122(18) yes
Co1 N1 . 2.1223(19) yes
Co1 O3 7_565 2.1382(16) yes
Co1 O4 4_545 2.1489(16) yes
Co1 O5 . 2.1565(16) yes
Br1 C17 . 1.898(2) ?
O1 C13 . 1.262(3) ?
O2 C13 . 1.254(3) ?
O3 C20 . 1.250(3) ?
O3 Co1 7_565 2.1382(16) ?
O4 C20 . 1.246(3) ?
O4 Co1 4 2.1489(16) ?
O5 H5A . 0.8499 ?
O5 H5B . 0.8496 ?
O6 H6A . 0.8499 ?
O6 H6B . 0.8499 ?
N1 C1 . 1.324(3) ?
N1 C12 . 1.364(3) ?
N2 C10 . 1.317(3) ?
N2 C11 . 1.364(3) ?
C1 C2 . 1.403(4) ?
C1 H1 . 0.9300 ?
C2 C3 . 1.354(4) ?
C2 H2 . 0.9300 ?
C3 C4 . 1.404(4) ?
C3 H3 . 0.9300 ?
C4 C12 . 1.409(3) ?
C4 C5 . 1.432(4) ?
C5 C6 . 1.335(4) ?
C5 H5 . 0.9300 ?
C6 C7 . 1.430(4) ?
C6 H6 . 0.9300 ?
C7 C8 . 1.390(4) ?
C7 C11 . 1.409(3) ?
C8 C9 . 1.366(4) ?
C8 H8 . 0.9300 ?
C9 C10 . 1.395(3) ?
C9 H9 . 0.9300 ?
C10 H10 . 0.9300 ?
C11 C12 . 1.424(3) ?
C13 C14 . 1.507(3) ?
C14 C15 . 1.386(3) ?
C14 C19 . 1.386(3) ?
C15 C16 . 1.384(3) ?
C15 H15 . 0.9300 ?
C16 C17 . 1.395(3) ?
C16 C20 . 1.510(3) ?
C17 C18 . 1.384(3) ?
C18 C19 . 1.382(4) ?
C18 H18 . 0.9300 ?
C19 H19 . 0.9300 ?

loop_
_geom_hbond_atom_site_label_D
_geom_hbond_atom_site_label_H
_geom_hbond_atom_site_label_A
_geom_hbond_site_symmetry_A
_geom_hbond_distance_DH
_geom_hbond_distance_HA
_geom_hbond_distance_DA
_geom_hbond_angle_DHA
O6 H6B O3 4_545 0.85 2.20 3.045(3) 174
O6 H6A O2 . 0.85 2.12 2.963(3) 171
O5 H5B Br1 7_565 0.85 2.60 3.4486(17) 180
O5 H5A O2 . 0.85 1.78 2.613(2) 166

loop_
_geom_torsion_atom_site_label_1
_geom_torsion_atom_site_label_2
_geom_torsion_atom_site_label_3
_geom_torsion_atom_site_label_4
_geom_torsion_site_symmetry_1
_geom_torsion
N2 Co1 O1 C13 . -168.3(2)
N1 Co1 O1 C13 . -164.6(4)
O3 Co1 O1 C13 7_565 102.6(2)
O4 Co1 O1 C13 4_545 -69.4(2)
O5 Co1 O1 C13 . 9.0(2)
O1 Co1 N1 C1 . 175.7(4)
N2 Co1 N1 C1 . 179.5(2)
O3 Co1 N1 C1 7_565 -91.1(2)
O4 Co1 N1 C1 4_545 80.5(2)
O5 Co1 N1 C1 . 2.1(2)
O1 Co1 N1 C12 . -3.6(6)
N2 Co1 N1 C12 . 0.25(16)
O3 Co1 N1 C12 7_565 89.70(16)
O4 Co1 N1 C12 4_545 -98.76(16)
O5 Co1 N1 C12 . -177.14(16)
O1 Co1 N2 C10 . -1.0(2)
N1 Co1 N2 C10 . 179.5(2)
O3 Co1 N2 C10 7_565 91.8(2)
O4 Co1 N2 C10 4_545 -92.3(2)
O5 Co1 N2 C10 . -160.3(5)
O1 Co1 N2 C11 . 179.61(15)
N1 Co1 N2 C11 . 0.17(15)
O3 Co1 N2 C11 7_565 -87.57(15)
O4 Co1 N2 C11 4_545 88.37(16)
O5 Co1 N2 C11 . 20.3(6)
C12 N1 C1 C2 . 0.5(4)
Co1 N1 C1 C2 . -178.7(2)
N1 C1 C2 C3 . -0.5(4)
C1 C2 C3 C4 . -0.2(4)
C2 C3 C4 C12 . 0.9(4)
C2 C3 C4 C5 . 179.6(3)
C3 C4 C5 C6 . -178.6(3)
C12 C4 C5 C6 . 0.1(4)
C4 C5 C6 C7 . -1.0(5)
C5 C6 C7 C8 . -179.4(3)
C5 C6 C7 C11 . 1.2(4)
C11 C7 C8 C9 . 0.1(4)
C6 C7 C8 C9 . -179.2(3)
C7 C8 C9 C10 . 0.7(4)
C11 N2 C10 C9 . 0.0(4)
Co1 N2 C10 C9 . -179.31(18)
C8 C9 C10 N2 . -0.8(4)
C10 N2 C11 C7 . 0.9(3)
Co1 N2 C11 C7 . -179.71(17)
C10 N2 C11 C12 . 180.0(2)
Co1 N2 C11 C12 . -0.6(3)
C8 C7 C11 N2 . -0.9(3)
C6 C7 C11 N2 . 178.4(2)
C8 C7 C11 C12 . 180.0(2)
C6 C7 C11 C12 . -0.7(3)
C1 N1 C12 C4 . 0.2(3)
Co1 N1 C12 C4 . 179.51(18)
C1 N1 C12 C11 . -179.9(2)
Co1 N1 C12 C11 . -0.6(3)
C3 C4 C12 N1 . -0.9(4)
C5 C4 C12 N1 . -179.7(2)
C3 C4 C12 C11 . 179.3(2)
C5 C4 C12 C11 . 0.5(4)
N2 C11 C12 N1 . 0.8(3)
C7 C11 C12 N1 . 180.0(2)
N2 C11 C12 C4 . -179.3(2)
C7 C11 C12 C4 . -0.2(3)
Co1 O1 C13 O2 . -0.7(4)
Co1 O1 C13 C14 . 179.56(14)
O2 C13 C14 C15 . -8.3(3)
O1 C13 C14 C15 . 171.4(2)
O2 C13 C14 C19 . 170.1(2)
O1 C13 C14 C19 . -10.2(3)
C19 C14 C15 C16 . 1.1(4)
C13 C14 C15 C16 . 179.5(2)
C14 C15 C16 C17 . -0.5(3)
C14 C15 C16 C20 . -176.7(2)
C15 C16 C17 C18 . -0.3(4)
C20 C16 C17 C18 . 175.8(2)
C15 C16 C17 Br1 . 179.28(17)
C20 C16 C17 Br1 . -4.6(3)
C16 C17 C18 C19 . 0.4(4)
Br1 C17 C18 C19 . -179.16(18)
C17 C18 C19 C14 . 0.2(4)
C15 C14 C19 C18 . -0.9(4)
C13 C14 C19 C18 . -179.3(2)
Co1 O4 C20 O3 4 165.0(2)
Co1 O4 C20 C16 4 -12.6(4)
Co1 O3 C20 O4 7_565 173.37(18)
Co1 O3 C20 C16 7_565 -9.1(4)
C15 C16 C20 O4 . 91.0(3)
C17 C16 C20 O4 . -85.1(3)
C15 C16 C20 O3 . -86.7(3)
C17 C16 C20 O3 . 97.3(3)
